data_9010371
loop_
_publ_author_name
'Tribaudino, M.'
'Artoni, A.'
'Mavris, C.'
'Bersani, D.'
'Lottici, P. P.'
'Belletti, D.'

_publ_section_title
;
 Single-crystal X-ray and Raman investigation on melanophlogite from Varano
 Marchesi (Parma, Italy)
;
_journal_name_full 'American Mineralogist'
_journal_page_first 88
_journal_page_last 94
_journal_paper_doi 10.2138/am.2008.2528
_journal_volume 93
_journal_year 2008
_chemical_compound_source 'Case Montanini, Varano Marchesi, Parma, Italy'
_chemical_formula_sum 'C3.44 O46 Si23'
_chemical_name_mineral Melanophlogite
_space_group_IT_number 223
_symmetry_space_group_name_Hall '-P 4n 2 3'
_symmetry_space_group_name_H-M 'P m -3 n'
_cell_angle_alpha 90
_cell_angle_beta 90
_cell_angle_gamma 90
_cell_formula_units_Z 2
_cell_length_a 13.399
_cell_length_b 13.399
_cell_length_c 13.399
_cell_volume 2405.565
_database_code_amcsd 0004493
_exptl_crystal_density_diffrn 1.965
_cod_original_sg_symbol_H-M 'P m 3 n'
_cod_original_formula_sum 'Si23 O46 C3.44'
_cod_database_code 9010371

loop_
_space_group_symop_operation_xyz
x,y,z
z,-x,y
-y,z,-x
x,-y,z
-z,x,-y
y,-z,x
-x,y,-z
1/2+x,1/2-z,1/2-y
1/2-z,1/2+y,1/2+x
1/2+y,1/2-x,1/2-z
1/2-x,1/2+z,1/2+y
1/2+z,1/2-y,1/2-x
1/2-y,1/2+x,1/2+z
1/2+x,1/2+z,1/2+y
1/2-z,1/2-y,1/2-x
1/2+y,1/2+x,1/2+z
1/2-x,1/2-z,1/2-y
1/2+z,1/2+y,1/2+x
1/2-y,1/2-x,1/2-z
z,x,-y
-y,-z,x
x,y,-z
-z,-x,y
y,z,-x
-x,-y,z
-z,x,y
y,-z,-x
-x,y,z
z,-x,-y
-y,z,x
x,-y,-z
1/2-x,1/2+z,1/2-y
1/2+z,1/2-y,1/2+x
1/2-y,1/2+x,1/2-z
1/2+x,1/2-z,1/2+y
1/2-z,1/2+y,1/2-x
1/2+y,1/2-x,1/2+z
1/2-x,1/2-z,1/2+y
1/2+z,1/2+y,1/2-x
1/2-y,1/2-x,1/2+z
1/2+x,1/2+z,1/2-y
1/2-z,1/2-y,1/2+x
1/2+y,1/2+x,1/2-z
-z,-x,-y
y,z,x
-x,-y,-z
z,x,y
-y,-z,-x

loop_
_atom_site_aniso_label
_atom_site_aniso_U_11
_atom_site_aniso_U_22
_atom_site_aniso_U_33
_atom_site_aniso_U_12
_atom_site_aniso_U_13
_atom_site_aniso_U_23
Si1 0.04270 0.02430 0.03480 0.00000 0.00000 -0.00660
Si2 0.03060 0.03060 0.03060 -0.00480 -0.00480 -0.00480
Si3 0.01770 0.02250 0.02250 0.00000 0.00000 0.00000
O1 0.06290 0.08280 0.06670 0.03190 -0.01010 0.01230
O2 0.16900 0.03870 0.06090 0.00000 0.00000 -0.03090
O3 0.03500 0.03520 0.05150 0.00000 0.00000 0.00000
O4 0.09040 0.09040 0.09040 -0.03700 -0.03700 -0.03700
CH4-5 0.08200 0.08200 0.08200 0.00000 0.00000 0.00000
CH4-56 0.36800 0.36800 0.17400 0.00000 0.00000 0.00000

loop_
_atom_site_label
_atom_site_fract_x
_atom_site_fract_y
_atom_site_fract_z
_atom_site_occupancy
_atom_site_U_iso_or_equiv
_atom_site_type_symbol
_atom_site_attached_hydrogens
Si1 0.00000 0.31079 0.11425 1.00000 0.03390 Si 0
Si2 0.18264 0.18264 0.18264 1.00000 0.03060 Si 0
Si3 0.25000 0.00000 0.50000 1.00000 0.02090 Si 0
O1 0.09616 0.24660 0.13592 1.00000 0.07080 O 0
O2 0.00000 0.40601 0.18121 1.00000 0.08950 O 0
O3 0.34414 0.00000 0.00000 1.00000 0.04060 O 0
O4 0.25000 0.25000 0.25000 1.00000 0.09000 O 0
CH4-5 0.00000 0.00000 0.00000 0.71000 0.08200 C 0
CH4-56 0.50000 0.00000 0.25000 0.91000 0.30300 C 0

loop_
_cod_changelog_entry_id
_cod_changelog_entry_author
_cod_changelog_entry_date
_cod_changelog_entry_text
1
;cod-tools version 3.8.0
Id: cif_guess_AMCSD_atom_types 9581 2023-05-17 12:35:41Z saulius
;
2023-05-23T09:20:05+03:00
;Derived atom types and hydrogen counts
from atom names that follow the AMCSD naming convention
(Wat == water, O-H == hydroxyl).
;

loop_
_cod_related_entry_id
_cod_related_entry_database
_cod_related_entry_code
1 AMCSD 0004493
